data_4121857
loop_
_publ_author_name
'Robinson, Jerome R.'
'Fan, Xinyuan'
'Yadav, Jagjit'
'Carroll, Patrick J.'
'Wooten, Alfred J.'
'Peric\`as, Miquel A'
'Schelter, Eric J.'
'Walsh, Patrick J.'

_publ_section_title
;
 Air- and Water-Tolerant Rare Earth Guanidinium BINOLate Complexes as
 Practical Precatalysts in Multifunctional Asymmetric Catalysis.
;
_journal_issue 22
_journal_name_full 'Journal of the American Chemical Society'
_journal_page_first 8034
_journal_paper_doi 10.1021/ja502568g
_journal_volume 136
_journal_year 2014
_chemical_formula_sum 'C77 H82 Eu N9 O6.5'
_chemical_formula_weight 1389.47
_space_group_IT_number 20
_symmetry_cell_setting orthorhombic
_symmetry_Int_Tables_number 20
_symmetry_space_group_name_Hall 'C 2c 2'
_symmetry_space_group_name_H-M 'C 2 2 21'
_atom_sites_solution_hydrogens geom
_atom_sites_solution_primary direct
_audit_creation_method SHELXL-97
_cell_angle_alpha 90.00
_cell_angle_beta 90.00
_cell_angle_gamma 90.00
_cell_formula_units_Z 16
_cell_length_a 23.8149(17)
_cell_length_b 36.254(3)
_cell_length_c 36.328(3)
_cell_measurement_temperature 143(1)
_cell_volume 31365(4)
_computing_data_collection 'Bruker APEX2'
_computing_data_reduction 'Bruker SAINT'
_computing_structure_refinement 'SHELXL-97 (Sheldrick, 2008)'
_computing_structure_solution 'SHELXS-97 (Sheldrick, 2008)'
_diffrn_ambient_temperature 143(1)
_diffrn_measured_fraction_theta_full 0.999
_diffrn_measured_fraction_theta_max 0.999
_diffrn_measurement_device 'CCD Area Detector'
_diffrn_measurement_device_type 'Bruker APEXII'
_diffrn_measurement_method 'phi and omega scans'
_diffrn_radiation_monochromator graphite
_diffrn_radiation_source 'sealed tube'
_diffrn_radiation_type MoK\a
_diffrn_radiation_wavelength 0.71073
_diffrn_reflns_av_R_equivalents 0.0565
_diffrn_reflns_av_sigmaI/netI 0.0434
_diffrn_reflns_limit_h_max 30
_diffrn_reflns_limit_h_min -30
_diffrn_reflns_limit_k_max 47
_diffrn_reflns_limit_k_min -47
_diffrn_reflns_limit_l_max 47
_diffrn_reflns_limit_l_min -46
_diffrn_reflns_number 274443
_diffrn_reflns_theta_full 27.54
_diffrn_reflns_theta_max 27.54
_diffrn_reflns_theta_min 1.59
_exptl_absorpt_coefficient_mu 0.853
_exptl_absorpt_correction_T_max 0.7456
_exptl_absorpt_correction_T_min 0.7175
_exptl_absorpt_correction_type multi-scan
_exptl_absorpt_process_details '(SADABS; Sheldrick, 2007)'
_exptl_crystal_density_diffrn 1.177
_exptl_crystal_density_method 'not measured'
_exptl_crystal_F_000 11552
_exptl_crystal_size_max 0.22
_exptl_crystal_size_mid 0.18
_exptl_crystal_size_min 0.15
_refine_diff_density_max 4.832
_refine_diff_density_min -0.799
_refine_diff_density_rms 0.098
_refine_ls_abs_structure_details 'Flack H D (1983), Acta Cryst. A39, 876-881'
_refine_ls_abs_structure_Flack 0.019(7)
_refine_ls_extinction_method none
_refine_ls_goodness_of_fit_ref 1.031
_refine_ls_hydrogen_treatment constr
_refine_ls_matrix_type full
_refine_ls_number_parameters 1709
_refine_ls_number_reflns 36125
_refine_ls_number_restraints 5
_refine_ls_restrained_S_all 1.031
_refine_ls_R_factor_all 0.0636
_refine_ls_R_factor_gt 0.0527
_refine_ls_shift/su_max 0.055
_refine_ls_shift/su_mean 0.000
_refine_ls_structure_factor_coef Fsqd
_refine_ls_weighting_details 'calc w=1/[\s^2^(Fo^2^)+(0.0830P)^2^+68.6429P] where P=(Fo^2^+2Fc^2^)/3'
_refine_ls_weighting_scheme calc
_refine_ls_wR_factor_gt 0.1396
_refine_ls_wR_factor_ref 0.1451
_reflns_number_gt 29997
_reflns_number_total 36125
_reflns_threshold_expression >2sigma(I)
_cod_data_source_file ja502568g_si_002.cif
_cod_data_source_block shelxl
_cod_depositor_comments
;
The following automatic conversions were performed:
'_atom_site_symetry_multiplicity' tag replaced with
'_atom_site_symmetry_multiplicity'.

Automatic conversion script
Id: cif_correct_tags 1440 2010-10-19 06:21:57Z saulius 

 Adding full bibliography for 4121856--4121859.cif.
;
_cod_original_sg_symbol_H-M 'C 2 2 21 '
_cod_database_code 4121857

loop_
_symmetry_equiv_pos_as_xyz
'x, y, z'
'x, -y, -z'
'-x, y, -z+1/2'
'-x, -y, z+1/2'
'x+1/2, y+1/2, z'
'x+1/2, -y+1/2, -z'
'-x+1/2, y+1/2, -z+1/2'
'-x+1/2, -y+1/2, z+1/2'

loop_
_atom_site_label
_atom_site_type_symbol
_atom_site_fract_x
_atom_site_fract_y
_atom_site_fract_z
_atom_site_U_iso_or_equiv
_atom_site_adp_type
_atom_site_occupancy
_atom_site_symmetry_multiplicity
_atom_site_calc_flag
_atom_site_refinement_flags
Eu1 Eu 0.051814(8) 0.654605(6) 1.000706(8) 0.03000(6) Uani 1 1 d .
O1 O 0.01771(13) 0.59541(9) 0.99539(11) 0.0352(8) Uani 1 1 d .
O2 O -0.02259(14) 0.66203(10) 0.96065(9) 0.0330(8) Uani 1 1 d .
O3 O 0.12263(16) 0.64356(9) 0.95908(10) 0.0354(8) Uani 1 1 d .
O4 O 0.08919(14) 0.71243(9) 0.99070(8) 0.0317(8) Uani 1 1 d .
O5 O 0.10516(15) 0.63803(10) 1.05111(10) 0.0344(8) Uani 1 1 d .
O6 O -0.00320(15) 0.67334(10) 1.05013(10) 0.0342(8) Uani 1 1 d .
C1 C 0.0043(2) 0.58040(13) 0.96332(14) 0.0323(10) Uani 1 1 d .
C2 C 0.0447(2) 0.55718(14) 0.94569(16) 0.0398(12) Uani 1 1 d .
H2 H 0.0794 0.5530 0.9568 0.053 Uiso 1 1 calc R
C3 C 0.0328(3) 0.54111(17) 0.91280(18) 0.0498(15) Uani 1 1 d .
H3 H 0.0596 0.5260 0.9019 0.066 Uiso 1 1 calc R
C4 C -0.0176(3) 0.54647(17) 0.89509(16) 0.0471(14) Uani 1 1 d .
C5 C -0.0311(4) 0.52792(17) 0.86186(17) 0.0610(19) Uani 1 1 d .
H5 H -0.0046 0.5123 0.8512 0.081 Uiso 1 1 calc R
C6 C -0.0827(4) 0.5324(2) 0.84482(17) 0.0646(19) Uani 1 1 d .
H6 H -0.0917 0.5191 0.8237 0.086 Uiso 1 1 calc R
C7 C -0.1206(4) 0.55713(19) 0.85984(17) 0.0609(18) Uani 1 1 d .
H7 H -0.1543 0.5614 0.8476 0.081 Uiso 1 1 calc R
C8 C -0.1101(3) 0.57567(16) 0.89235(14) 0.0421(12) Uani 1 1 d .
H8 H -0.1368 0.5919 0.9017 0.056 Uiso 1 1 calc R
C9 C -0.0592(2) 0.57023(14) 0.91160(15) 0.0367(11) Uani 1 1 d .
C10 C -0.0468(2) 0.58701(14) 0.94588(14) 0.0332(11) Uani 1 1 d .
C11 C -0.0884(2) 0.61277(14) 0.96400(13) 0.0295(10) Uani 1 1 d .
C12 C -0.1423(2) 0.59974(13) 0.97562(14) 0.0303(10) Uani 1 1 d .
C13 C -0.1606(2) 0.56313(15) 0.97171(15) 0.0375(11) Uani 1 1 d .
H13 H -0.1363 0.5457 0.9618 0.050 Uiso 1 1 calc R
C14 C -0.2130(3) 0.55251(16) 0.98200(19) 0.0497(14) Uani 1 1 d .
H14 H -0.2241 0.5283 0.9780 0.066 Uiso 1 1 calc R
C15 C -0.2506(2) 0.57722(18) 0.9986(3) 0.0614(16) Uani 1 1 d .
H15 H -0.2858 0.5693 1.0064 0.082 Uiso 1 1 calc R
C16 C -0.2349(2) 0.61266(17) 1.0031(2) 0.0541(15) Uani 1 1 d .
H16 H -0.2601 0.6293 1.0134 0.072 Uiso 1 1 calc R
C17 C -0.1809(2) 0.62518(15) 0.99248(16) 0.0431(14) Uani 1 1 d .
C18 C -0.1643(2) 0.66271(15) 0.9978(2) 0.0489(13) Uani 1 1 d .
H18 H -0.1890 0.6796 1.0082 0.065 Uiso 1 1 calc R
C19 C -0.1114(2) 0.67336(13) 0.98722(14) 0.0360(11) Uani 1 1 d .
H19 H -0.1003 0.6976 0.9915 0.048 Uiso 1 1 calc R
C20 C -0.0734(2) 0.64911(13) 0.97018(13) 0.0298(10) Uani 1 1 d .
C21 C 0.1739(2) 0.65769(13) 0.96179(13) 0.0299(10) Uani 1 1 d .
C22 C 0.2168(3) 0.63519(18) 0.97702(16) 0.0459(14) Uani 1 1 d .
H22 H 0.2080 0.6115 0.9850 0.061 Uiso 1 1 calc R
C23 C 0.2702(3) 0.6475(2) 0.98012(17) 0.0540(17) Uani 1 1 d .
H23 H 0.2974 0.6320 0.9901 0.072 Uiso 1 1 calc R
C24 C 0.2853(2) 0.6825(2) 0.96876(16) 0.0511(16) Uani 1 1 d .
C25 C 0.3407(3) 0.6949(3) 0.9701(2) 0.069(2) Uani 1 1 d .
H25 H 0.3685 0.6789 0.9784 0.091 Uiso 1 1 calc R
C26 C 0.3556(3) 0.7303(3) 0.9593(2) 0.085(3) Uani 1 1 d .
H26 H 0.3927 0.7382 0.9611 0.113 Uiso 1 1 calc R
C27 C 0.3138(3) 0.7543(2) 0.9456(2) 0.070(2) Uani 1 1 d .
H27 H 0.3234 0.7779 0.9380 0.094 Uiso 1 1 calc R
C28 C 0.2599(2) 0.74285(18) 0.94360(17) 0.0457(14) Uani 1 1 d .
H28 H 0.2329 0.7591 0.9347 0.061 Uiso 1 1 calc R
C29 C 0.2426(2) 0.70666(17) 0.95456(15) 0.0399(12) Uani 1 1 d .
C30 C 0.1871(2) 0.69351(14) 0.95019(13) 0.0294(10) Uani 1 1 d .
C31 C 0.1412(2) 0.71674(13) 0.93450(14) 0.0312(10) Uani 1 1 d .
C32 C 0.1422(2) 0.72948(13) 0.89729(14) 0.0303(10) Uani 1 1 d .
C33 C 0.1873(3) 0.72171(15) 0.87313(16) 0.0427(13) Uani 1 1 d .
H33 H 0.2167 0.7068 0.8811 0.057 Uiso 1 1 calc R
C34 C 0.1883(3) 0.73601(18) 0.83796(16) 0.0513(15) Uani 1 1 d .
H34 H 0.2187 0.7309 0.8227 0.068 Uiso 1 1 calc R
C35 C 0.1449(4) 0.7579(2) 0.8248(2) 0.062(2) Uani 1 1 d .
H35 H 0.1469 0.7680 0.8013 0.082 Uiso 1 1 calc R
C36 C 0.0988(3) 0.76442(17) 0.84678(19) 0.0525(16) Uani 1 1 d .
H36 H 0.0688 0.7780 0.8376 0.070 Uiso 1 1 calc R
C37 C 0.0968(3) 0.75084(15) 0.88299(17) 0.0402(13) Uani 1 1 d .
C38 C 0.0513(3) 0.75838(15) 0.90601(19) 0.0435(14) Uani 1 1 d .
H38 H 0.0212 0.7719 0.8969 0.058 Uiso 1 1 calc R
C39 C 0.0501(2) 0.74637(13) 0.94179(16) 0.0354(11) Uani 1 1 d .
H39 H 0.0196 0.7524 0.9566 0.047 Uiso 1 1 calc R
C40 C 0.0939(2) 0.72515(13) 0.95652(14) 0.0293(10) Uani 1 1 d .
C41 C 0.0856(2) 0.62189(13) 1.08115(15) 0.0358(11) Uani 1 1 d .
C42 C 0.0893(3) 0.58307(16) 1.08491(18) 0.0512(15) Uani 1 1 d .
H42 H 0.1054 0.5694 1.0660 0.068 Uiso 1 1 calc R
C43 C 0.0701(4) 0.56528(18) 1.1153(2) 0.070(2) Uani 1 1 d .
H43 H 0.0751 0.5399 1.1173 0.093 Uiso 1 1 calc R
C44 C 0.0427(3) 0.5844(2) 1.1441(2) 0.064(2) Uani 1 1 d .
C45 C 0.0231(4) 0.5663(3) 1.1752(3) 0.084(3) Uani 1 1 d .
H45 H 0.0283 0.5409 1.1772 0.112 Uiso 1 1 calc R
C46 C -0.0035(4) 0.5846(4) 1.2028(3) 0.098(4) Uani 1 1 d .
H46 H -0.0154 0.5721 1.2237 0.131 Uiso 1 1 calc R
C47 C -0.0128(4) 0.6223(4) 1.1994(2) 0.102(4) Uani 1 1 d .
H47 H -0.0335 0.6346 1.2173 0.136 Uiso 1 1 calc R
C48 C 0.0086(3) 0.6419(3) 1.16945(17) 0.063(2) Uani 1 1 d .
H48 H 0.0039 0.6673 1.1682 0.084 Uiso 1 1 calc R
C49 C 0.0372(3) 0.62324(18) 1.14111(17) 0.0508(16) Uani 1 1 d .
C50 C 0.0586(2) 0.64227(15) 1.10886(15) 0.0352(12) Uani 1 1 d .
C51 C 0.0525(2) 0.68243(13) 1.10457(12) 0.0290(9) Uani 1 1 d .
C52 C 0.0810(2) 0.70874(15) 1.12776(14) 0.0357(11) Uani 1 1 d .
C53 C 0.1122(2) 0.69694(17) 1.15905(15) 0.0427(12) Uani 1 1 d .
H53 H 0.1145 0.6719 1.1645 0.057 Uiso 1 1 calc R
C54 C 0.1388(3) 0.7217(2) 1.18107(18) 0.0556(16) Uani 1 1 d .
H54 H 0.1589 0.7136 1.2015 0.074 Uiso 1 1 calc R
C55 C 0.1356(3) 0.7593(2) 1.1730(2) 0.065(2) Uani 1 1 d .
H55 H 0.1530 0.7760 1.1886 0.087 Uiso 1 1 calc R
C56 C 0.1076(3) 0.77233(19) 1.1425(2) 0.0567(18) Uani 1 1 d .
H56 H 0.1077 0.7974 1.1369 0.075 Uiso 1 1 calc R
C57 C 0.0785(2) 0.74673(16) 1.11967(17) 0.0418(14) Uani 1 1 d .
C58 C 0.0481(3) 0.75860(16) 1.08886(17) 0.0409(13) Uani 1 1 d .
H58 H 0.0467 0.7837 1.0834 0.054 Uiso 1 1 calc R
C59 C 0.0211(2) 0.73475(15) 1.06708(15) 0.0387(12) Uani 1 1 d .
H59 H 0.0013 0.7436 1.0469 0.052 Uiso 1 1 calc R
C60 C 0.0219(2) 0.69578(14) 1.07420(13) 0.0310(10) Uani 1 1 d .
N1 N -0.05195(19) 0.60480(13) 1.05497(13) 0.0380(10) Uani 1 1 d .
H1a H -0.0332 0.5943 1.0376 0.051 Uiso 1 1 calc R
H1b H -0.0483 0.6281 1.0588 0.051 Uiso 1 1 calc R
N2 N -0.0923(2) 0.54905(14) 1.06996(14) 0.0454(11) Uani 1 1 d .
N3 N -0.1153(2) 0.60214(14) 1.10291(14) 0.0496(12) Uani 1 1 d .
C61 C -0.0858(2) 0.58549(16) 1.07534(14) 0.0371(11) Uani 1 1 d .
C62 C -0.0537(3) 0.52991(15) 1.04545(17) 0.0471(13) Uani 1 1 d .
H62a H -0.0641 0.5346 1.0203 0.071 Uiso 1 1 calc R
H62b H -0.0553 0.5039 1.0502 0.071 Uiso 1 1 calc R
H62c H -0.0161 0.5386 1.0496 0.071 Uiso 1 1 calc R
C63 C -0.1464(3) 0.53124(18) 1.0752(2) 0.0574(17) Uani 1 1 d .
H63a H -0.1729 0.5489 1.0845 0.086 Uiso 1 1 calc R
H63b H -0.1425 0.5114 1.0925 0.086 Uiso 1 1 calc R
H63c H -0.1595 0.5217 1.0521 0.086 Uiso 1 1 calc R
C64 C -0.1162(3) 0.64274(18) 1.1040(2) 0.0588(16) Uani 1 1 d .
H64a H -0.0817 0.6516 1.1143 0.088 Uiso 1 1 calc R
H64b H -0.1471 0.6509 1.1189 0.088 Uiso 1 1 calc R
H64c H -0.1204 0.6522 1.0794 0.088 Uiso 1 1 calc R
C65 C -0.1232(3) 0.5842(2) 1.13819(18) 0.066(2) Uani 1 1 d .
H65a H -0.1189 0.5580 1.1353 0.099 Uiso 1 1 calc R
H65b H -0.1602 0.5895 1.1473 0.099 Uiso 1 1 calc R
H65c H -0.0957 0.5931 1.1553 0.099 Uiso 1 1 calc R
N4 N 0.0489(2) 0.64892(12) 0.90090(12) 0.0364(10) Uani 1 1 d .
H4a H 0.0192 0.6562 0.9122 0.048 Uiso 1 1 calc R
H4b H 0.0790 0.6441 0.9131 0.048 Uiso 1 1 calc R
N5 N 0.0020(2) 0.65258(14) 0.84569(14) 0.0453(11) Uani 1 1 d .
N6 N 0.09480(19) 0.63389(13) 0.84713(13) 0.0416(10) Uani 1 1 d .
C66 C 0.0484(2) 0.64518(13) 0.86537(14) 0.0329(10) Uani 1 1 d .
C67 C -0.0443(3) 0.6724(2) 0.8633(2) 0.0588(17) Uani 1 1 d .
H67a H -0.0613 0.6569 0.8816 0.088 Uiso 1 1 calc R
H67b H -0.0718 0.6789 0.8451 0.088 Uiso 1 1 calc R
H67c H -0.0302 0.6944 0.8748 0.088 Uiso 1 1 calc R
C68 C -0.0147(3) 0.6275(2) 0.81542(19) 0.063(2) Uani 1 1 d .
H68a H -0.0256 0.6418 0.7943 0.095 Uiso 1 1 calc R
H68b H -0.0458 0.6125 0.8233 0.095 Uiso 1 1 calc R
H68c H 0.0164 0.6119 0.8090 0.095 Uiso 1 1 calc R
C69 C 0.1409(2) 0.61846(18) 0.86816(18) 0.0471(14) Uani 1 1 d .
H69a H 0.1650 0.6380 0.8765 0.071 Uiso 1 1 calc R
H69b H 0.1619 0.6018 0.8529 0.071 Uiso 1 1 calc R
H69c H 0.1263 0.6053 0.8890 0.071 Uiso 1 1 calc R
C70 C 0.1094(3) 0.64775(19) 0.81100(16) 0.0569(16) Uani 1 1 d .
H70a H 0.0800 0.6636 0.8022 0.085 Uiso 1 1 calc R
H70b H 0.1140 0.6274 0.7943 0.085 Uiso 1 1 calc R
H70c H 0.1439 0.6614 0.8125 0.085 Uiso 1 1 calc R
N7 N 0.16515(18) 0.70341(12) 1.04748(12) 0.0344(10) Uani 1 1 d .
H7a H 0.1557 0.6812 1.0531 0.046 Uiso 1 1 calc R
H7b H 0.1470 0.7152 1.0307 0.046 Uiso 1 1 calc R
N8 N 0.23505(18) 0.70097(13) 1.09038(13) 0.0401(10) Uani 1 1 d .
N9 N 0.2224(2) 0.75401(14) 1.05699(15) 0.0469(12) Uani 1 1 d .
C71 C 0.2070(2) 0.71920(14) 1.06444(14) 0.0338(11) Uani 1 1 d .
C72 C 0.1840(3) 0.77709(16) 1.0344(2) 0.0540(16) Uani 1 1 d .
H72a H 0.1859 0.7694 1.0092 0.081 Uiso 1 1 calc R
H72b H 0.1950 0.8025 1.0363 0.081 Uiso 1 1 calc R
H72c H 0.1462 0.7743 1.0433 0.081 Uiso 1 1 calc R
C73 C 0.2810(3) 0.7647(2) 1.0537(2) 0.0647(19) Uani 1 1 d .
H73a H 0.3045 0.7449 1.0620 0.097 Uiso 1 1 calc R
H73b H 0.2878 0.7862 1.0685 0.097 Uiso 1 1 calc R
H73c H 0.2893 0.7702 1.0284 0.097 Uiso 1 1 calc R
C74 C 0.2270(2) 0.66092(15) 1.09440(18) 0.0440(13) Uani 1 1 d .
H74a H 0.1911 0.6562 1.1055 0.066 Uiso 1 1 calc R
H74b H 0.2562 0.6510 1.1097 0.066 Uiso 1 1 calc R
H74c H 0.2284 0.6495 1.0706 0.066 Uiso 1 1 calc R
C75 C 0.2583(3) 0.7188(2) 1.12250(17) 0.0516(15) Uani 1 1 d .
H75a H 0.2527 0.7449 1.1207 0.077 Uiso 1 1 calc R
H75b H 0.2978 0.7136 1.1239 0.077 Uiso 1 1 calc R
H75c H 0.2400 0.7096 1.1442 0.077 Uiso 1 1 calc R
Eu1' Eu 0.384417(9) 0.502914(8) 1.155626(6) 0.03321(6) Uani 1 1 d .
O1' O 0.31256(15) 0.46198(10) 1.14492(9) 0.0329(8) Uani 1 1 d .
O2' O 0.35051(14) 0.49122(9) 1.21445(9) 0.0344(8) Uani 1 1 d .
O3' O 0.32696(16) 0.55169(10) 1.14021(10) 0.0372(8) Uani 1 1 d .
O4' O 0.43530(14) 0.55401(10) 1.17476(10) 0.0356(8) Uani 1 1 d .
O5' O 0.41913(13) 0.49471(11) 1.09745(9) 0.0355(8) Uani 1 1 d .
O6' O 0.46099(14) 0.46384(10) 1.16383(9) 0.0340(8) Uani 1 1 d .
C1' C 0.2634(2) 0.46184(14) 1.16161(13) 0.0312(10) Uani 1 1 d .
C2' C 0.2162(2) 0.47706(15) 1.14364(15) 0.0392(12) Uani 1 1 d .
H2' H 0.2209 0.4875 1.1205 0.052 Uiso 1 1 calc R
C3' C 0.1635(2) 0.47696(16) 1.15913(18) 0.0465(13) Uani 1 1 d .
H3' H 0.1335 0.4875 1.1466 0.062 Uiso 1 1 calc R
C4' C 0.1553(2) 0.46147(16) 1.19279(16) 0.0405(12) Uani 1 1 d .
C5' C 0.0996(2) 0.45842(19) 1.20897(18) 0.0499(15) Uani 1 1 d .
H5' H 0.0689 0.4676 1.1960 0.066 Uiso 1 1 calc R
C6' C 0.0910(3) 0.4426(2) 1.2422(2) 0.0603(18) Uani 1 1 d .
H6' H 0.0548 0.4408 1.2516 0.080 Uiso 1 1 calc R
C7' C 0.1375(3) 0.42849(19) 1.26316(17) 0.0528(16) Uani 1 1 d .
H7' H 0.1318 0.4177 1.2861 0.070 Uiso 1 1 calc R
C8' C 0.1905(2) 0.43129(16) 1.24852(15) 0.0418(13) Uani 1 1 d .
H8' H 0.2206 0.4227 1.2624 0.056 Uiso 1 1 calc R
C9' C 0.2015(2) 0.44664(14) 1.21326(15) 0.0346(11) Uani 1 1 d .
C10' C 0.2554(2) 0.44701(15) 1.19687(14) 0.0329(11) Uani 1 1 d .
C11' C 0.3064(2) 0.43198(14) 1.21716(13) 0.0322(10) Uani 1 1 d .
C12' C 0.3116(2) 0.39415(15) 1.22625(13) 0.0361(11) Uani 1 1 d .
C13' C 0.2695(2) 0.36771(15) 1.21643(14) 0.0390(12) Uani 1 1 d .
H13' H 0.2377 0.3755 1.2038 0.052 Uiso 1 1 calc R
C14' C 0.2752(4) 0.33119(18) 1.22523(18) 0.0554(18) Uani 1 1 d .
H14' H 0.2465 0.3149 1.2192 0.074 Uiso 1 1 calc R
C15' C 0.3231(4) 0.31778(18) 1.24316(18) 0.0620(19) Uani 1 1 d .
H15' H 0.3264 0.2929 1.2488 0.082 Uiso 1 1 calc R
C16' C 0.3649(3) 0.34179(19) 1.25219(17) 0.0585(18) Uani 1 1 d .
H16' H 0.3971 0.3331 1.2637 0.078 Uiso 1 1 calc R
C17' C 0.3597(3) 0.38134(18) 1.24397(15) 0.0437(15) Uani 1 1 d .
C18' C 0.4027(2) 0.40533(19) 1.25329(17) 0.0456(15) Uani 1 1 d .
H18' H 0.4346 0.3968 1.2654 0.061 Uiso 1 1 calc R
C19' C 0.3975(2) 0.44155(17) 1.24442(15) 0.0411(13) Uani 1 1 d .
H19' H 0.4260 0.4578 1.2510 0.055 Uiso 1 1 calc R
C20' C 0.3499(2) 0.45557(15) 1.22539(13) 0.0353(11) Uani 1 1 d .
C21' C 0.3447(2) 0.58322(15) 1.12560(14) 0.0370(11) Uani 1 1 d .
C22' C 0.3405(2) 0.58775(17) 1.08651(15) 0.0438(13) Uani 1 1 d .
H22' H 0.3268 0.5687 1.0719 0.058 Uiso 1 1 calc R
C23' C 0.3573(3) 0.6211(2) 1.07049(16) 0.0525(16) Uani 1 1 d .
H23' H 0.3552 0.6236 1.0450 0.070 Uiso 1 1 calc R
C24' C 0.3771(2) 0.65061(18) 1.09110(15) 0.0440(13) Uani 1 1 d .
C25' C 0.3903(3) 0.6854(2) 1.07597(19) 0.062(2) Uani 1 1 d .
H25' H 0.3854 0.6887 1.0508 0.082 Uiso 1 1 calc R
C26' C 0.4096(3) 0.7139(2) 1.0958(2) 0.0565(17) Uani 1 1 d .
H26' H 0.4169 0.7366 1.0848 0.075 Uiso 1 1 calc R
C27' C 0.4184(3) 0.7087(2) 1.1335(2) 0.0612(18) Uani 1 1 d .
H27' H 0.4329 0.7279 1.1475 0.081 Uiso 1 1 calc R
C28' C 0.4059(2) 0.67553(15) 1.15025(19) 0.0460(13) Uani 1 1 d .
H28' H 0.4127 0.6727 1.1753 0.061 Uiso 1 1 calc R
C29' C 0.3827(2) 0.64542(15) 1.12995(15) 0.0374(11) Uani 1 1 d .
C30' C 0.3666(2) 0.61148(15) 1.14637(14) 0.0336(11) Uani 1 1 d .
C31' C 0.3744(2) 0.60504(14) 1.18725(13) 0.0329(10) Uani 1 1 d .
C32' C 0.3450(2) 0.62586(15) 1.21435(14) 0.0363(11) Uani 1 1 d .
C33' C 0.3060(2) 0.65435(16) 1.20541(16) 0.0418(12) Uani 1 1 d .
H33' H 0.2997 0.6598 1.1807 0.056 Uiso 1 1 calc R
C34' C 0.2780(3) 0.6736(2) 1.2309(2) 0.0600(19) Uani 1 1 d .
H34' H 0.2531 0.6920 1.2238 0.080 Uiso 1 1 calc R
C35' C 0.2866(3) 0.6658(2) 1.2698(2) 0.0646(19) Uani 1 1 d .
H35' H 0.2669 0.6788 1.2877 0.086 Uiso 1 1 calc R
C36' C 0.3235(4) 0.6394(2) 1.27929(19) 0.068(2) Uani 1 1 d .
H36' H 0.3292 0.6344 1.3041 0.091 Uiso 1 1 calc R
C37' C 0.3542(3) 0.6189(2) 1.25249(17) 0.0516(17) Uani 1 1 d .
C38' C 0.3892(3) 0.58966(18) 1.26243(15) 0.0483(15) Uani 1 1 d .
H38' H 0.3933 0.5836 1.2872 0.064 Uiso 1 1 calc R
C39' C 0.4170(2) 0.57005(17) 1.23667(15) 0.0419(13) Uani 1 1 d .
H39' H 0.4421 0.5519 1.2444 0.056 Uiso 1 1 calc R
C40' C 0.4097(2) 0.57584(15) 1.19852(14) 0.0345(11) Uani 1 1 d .
C41' C 0.4357(2) 0.46313(13) 1.08232(13) 0.0299(10) Uani 1 1 d .
C42' C 0.3986(2) 0.44414(16) 1.05789(15) 0.0375(11) Uani 1 1 d .
H42' H 0.3632 0.4539 1.0533 0.050 Uiso 1 1 calc R
C43' C 0.4139(2) 0.41215(17) 1.04125(16) 0.0455(14) Uani 1 1 d .
H43' H 0.3890 0.4007 1.0252 0.061 Uiso 1 1 calc R
C44' C 0.4665(2) 0.39593(14) 1.04783(14) 0.0364(11) Uani 1 1 d .
C45' C 0.4832(3) 0.36280(15) 1.02888(16) 0.0465(14) Uani 1 1 d .
H45' H 0.4593 0.3517 1.0119 0.062 Uiso 1 1 calc R
C46' C 0.5357(3) 0.34762(17) 1.03634(19) 0.0568(17) Uani 1 1 d .
H46' H 0.5469 0.3262 1.0243 0.076 Uiso 1 1 calc R
C47' C 0.5710(3) 0.36404(17) 1.06134(19) 0.0517(15) Uani 1 1 d .
H47' H 0.6057 0.3532 1.0661 0.069 Uiso 1 1 calc R
C48' C 0.5570(2) 0.39577(15) 1.07942(16) 0.0402(12) Uani 1 1 d .
H48' H 0.5820 0.4059 1.0963 0.053 Uiso 1 1 calc R
C49' C 0.5047(2) 0.41355(14) 1.07285(14) 0.0295(10) Uani 1 1 d .
C50' C 0.4890(2) 0.44784(14) 1.08962(14) 0.0322(11) Uani 1 1 d .
C51' C 0.52726(19) 0.46783(13) 1.11490(14) 0.0295(10) Uani 1 1 d .
C52' C 0.5810(2) 0.48166(13) 1.10302(14) 0.0334(10) Uani 1 1 d .
C53' C 0.6001(2) 0.47842(14) 1.06605(15) 0.0363(11) Uani 1 1 d .
H53' H 0.5772 0.4672 1.0486 0.048 Uiso 1 1 calc R
C54' C 0.6509(2) 0.49134(17) 1.05574(16) 0.0462(15) Uani 1 1 d .
H54' H 0.6628 0.4875 1.0317 0.061 Uiso 1 1 calc R
C55' C 0.6859(2) 0.51020(17) 1.07984(19) 0.0527(16) Uani 1 1 d .
H55' H 0.7203 0.5193 1.0718 0.070 Uiso 1 1 calc R
C56' C 0.6693(3) 0.51518(18) 1.1153(2) 0.0568(17) Uani 1 1 d .
H56' H 0.6928 0.5274 1.1317 0.075 Uiso 1 1 calc R
C57' C 0.61584(18) 0.50184(18) 1.12793(14) 0.0405(10) Uani 1 1 d .
C58' C 0.5976(2) 0.50609(16) 1.16405(15) 0.0418(13) Uani 1 1 d .
H58' H 0.6210 0.5178 1.1809 0.056 Uiso 1 1 calc R
C59' C 0.5464(2) 0.49358(15) 1.17569(14) 0.0397(12) Uani 1 1 d .
H59' H 0.5353 0.4975 1.1999 0.053 Uiso 1 1 calc R
C60' C 0.5102(2) 0.47474(14) 1.15113(13) 0.0327(10) Uani 1 1 d .
N1' N 0.39193(18) 0.40505(11) 1.14843(12) 0.0363(9) Uani 1 1 d .
H1a' H 0.3621 0.4177 1.1439 0.048 Uiso 1 1 calc R
H1b' H 0.4210 0.4157 1.1576 0.048 Uiso 1 1 calc R
N2' N 0.34949(19) 0.35254(12) 1.12756(13) 0.0387(10) Uani 1 1 d .
N3' N 0.44085(19) 0.35049(13) 1.14936(13) 0.0416(10) Uani 1 1 d .
C61' C 0.3930(2) 0.36964(15) 1.14145(13) 0.0353(11) Uani 1 1 d .
C62' C 0.4848(2) 0.36818(19) 1.17139(19) 0.0530(16) Uani 1 1 d .
H62a' H 0.5028 0.3870 1.1571 0.079 Uiso 1 1 calc R
H62b' H 0.5121 0.3501 1.1786 0.079 Uiso 1 1 calc R
H62c' H 0.4683 0.3790 1.1930 0.079 Uiso 1 1 calc R
C63' C 0.4612(3) 0.32221(17) 1.12205(19) 0.0534(16) Uani 1 1 d .
H63a' H 0.4345 0.3200 1.1024 0.080 Uiso 1 1 calc R
H63b' H 0.4652 0.2988 1.1341 0.080 Uiso 1 1 calc R
H63c' H 0.4968 0.3298 1.1123 0.080 Uiso 1 1 calc R
C64' C 0.3012(2) 0.37360(18) 1.11390(16) 0.0471(14) Uani 1 1 d .
H64a' H 0.2789 0.3818 1.1343 0.071 Uiso 1 1 calc R
H64b' H 0.2789 0.3582 1.0982 0.071 Uiso 1 1 calc R
H64c' H 0.3143 0.3946 1.1003 0.071 Uiso 1 1 calc R
C65' C 0.3362(3) 0.31349(17) 1.13679(19) 0.0540(16) Uani 1 1 d .
H65a' H 0.3429 0.2982 1.1156 0.081 Uiso 1 1 calc R
H65b' H 0.2975 0.3116 1.1439 0.081 Uiso 1 1 calc R
H65c' H 0.3597 0.3055 1.1567 0.081 Uiso 1 1 calc R
N4' N 0.2689(2) 0.54485(13) 1.20656(13) 0.0402(11) Uani 1 1 d .
H4a' H 0.2770 0.5518 1.1846 0.053 Uiso 1 1 calc R
H4b' H 0.2909 0.5301 1.2182 0.053 Uiso 1 1 calc R
N5' N 0.2103(2) 0.54576(15) 1.25706(13) 0.0456(11) Uani 1 1 d .
N6' N 0.18870(19) 0.57955(14) 1.20405(14) 0.0429(11) Uani 1 1 d .
C66' C 0.2222(2) 0.55686(14) 1.22255(15) 0.0366(12) Uani 1 1 d .
C67' C 0.2525(3) 0.5267(2) 1.27919(19) 0.069(2) Uani 1 1 d .
H67a' H 0.2565 0.5018 1.2705 0.103 Uiso 1 1 calc R
H67b' H 0.2409 0.5264 1.3045 0.103 Uiso 1 1 calc R
H67c' H 0.2878 0.5393 1.2771 0.103 Uiso 1 1 calc R
C68' C 0.1522(3) 0.5366(2) 1.2652(2) 0.0608(18) Uani 1 1 d .
H68a' H 0.1284 0.5459 1.2460 0.091 Uiso 1 1 calc R
H68b' H 0.1416 0.5475 1.2882 0.091 Uiso 1 1 calc R
H68c' H 0.1481 0.5103 1.2667 0.091 Uiso 1 1 calc R
C69' C 0.1977(2) 0.58662(18) 1.16523(18) 0.0476(14) Uani 1 1 d .
H69a' H 0.2233 0.6069 1.1624 0.071 Uiso 1 1 calc R
H69b' H 0.1626 0.5926 1.1538 0.071 Uiso 1 1 calc R
H69c' H 0.2133 0.5650 1.1538 0.071 Uiso 1 1 calc R
C70' C 0.1566(3) 0.60802(17) 1.2239(2) 0.0589(18) Uani 1 1 d .
H70a' H 0.1665 0.6075 1.2496 0.088 Uiso 1 1 calc R
H70b' H 0.1171 0.6033 1.2213 0.088 Uiso 1 1 calc R
H70c' H 0.1653 0.6319 1.2139 0.088 Uiso 1 1 calc R
N7' N 0.48397(19) 0.55854(13) 1.10564(13) 0.0383(10) Uani 1 1 d .
H7a' H 0.4795 0.5642 1.1284 0.051 Uiso 1 1 calc R
H7b' H 0.4689 0.5388 1.0970 0.051 Uiso 1 1 calc R
N8' N 0.5366(2) 0.61050(14) 1.09818(14) 0.0440(11) Uani 1 1 d .
N9' N 0.5195(2) 0.57171(12) 1.04806(12) 0.0381(10) Uani 1 1 d .
C71' C 0.5133(2) 0.57973(15) 1.08435(14) 0.0324(11) Uani 1 1 d .
C72' C 0.4861(3) 0.54234(15) 1.03168(15) 0.0431(13) Uani 1 1 d .
H72a' H 0.5071 0.5198 1.0319 0.065 Uiso 1 1 calc R
H72b' H 0.4769 0.5487 1.0067 0.065 Uiso 1 1 calc R
H72c' H 0.4521 0.5392 1.0456 0.065 Uiso 1 1 calc R
C73' C 0.5729(3) 0.57868(17) 1.02906(16) 0.0462(13) Uani 1 1 d .
H73a' H 0.5938 0.5971 1.0423 0.069 Uiso 1 1 calc R
H73b' H 0.5655 0.5873 1.0045 0.069 Uiso 1 1 calc R
H73c' H 0.5943 0.5563 1.0280 0.069 Uiso 1 1 calc R
C74' C 0.5381(3) 0.6144(2) 1.13887(18) 0.0567(17) Uani 1 1 d .
H74a' H 0.5015 0.6212 1.1476 0.085 Uiso 1 1 calc R
H74b' H 0.5647 0.6331 1.1455 0.085 Uiso 1 1 calc R
H74c' H 0.5490 0.5914 1.1498 0.085 Uiso 1 1 calc R
C75' C 0.5343(3) 0.64447(16) 1.0778(2) 0.0581(17) Uani 1 1 d .
H75a' H 0.5372 0.6393 1.0519 0.087 Uiso 1 1 calc R
H75b' H 0.5649 0.6601 1.0851 0.087 Uiso 1 1 calc R
H75c' H 0.4993 0.6567 1.0826 0.087 Uiso 1 1 calc R
O7 O 0.6933(4) 0.3534(3) 1.1203(2) 0.130(3) Uani 1 1 d D
C76 C 0.6707(4) 0.3727(3) 1.1529(3) 0.099(3) Uani 1 1 d D
H76a H 0.6808 0.3592 1.1750 0.132 Uiso 1 1 calc R
H76b H 0.6300 0.3736 1.1514 0.132 Uiso 1 1 calc R
C77 C 0.6934(7) 0.4109(3) 1.1551(4) 0.141(5) Uani 1 1 d D
H77a H 0.7220 0.4130 1.1740 0.188 Uiso 1 1 calc R
H77b H 0.6640 0.4288 1.1597 0.188 Uiso 1 1 calc R
C78 C 0.7178(6) 0.4150(4) 1.1172(5) 0.160(7) Uani 1 1 d D
H78a H 0.6904 0.4261 1.1008 0.213 Uiso 1 1 calc R
H78b H 0.7508 0.4306 1.1180 0.213 Uiso 1 1 calc R
C79 C 0.7329(6) 0.3779(4) 1.1038(4) 0.152(6) Uani 1 1 d D
H79a H 0.7305 0.3767 1.0772 0.202 Uiso 1 1 calc R
H79b H 0.7708 0.3715 1.1113 0.202 Uiso 1 1 calc R

loop_
_atom_site_aniso_label
_atom_site_aniso_U_11
_atom_site_aniso_U_22
_atom_site_aniso_U_33
_atom_site_aniso_U_23
_atom_site_aniso_U_13
_atom_site_aniso_U_12
Eu1 0.02783(10) 0.03076(11) 0.03142(10) -0.00073(12) -0.00167(13) -0.00260(8)
O1 0.0275(14) 0.0346(17) 0.043(2) 0.0035(17) -0.0057(17) 0.0025(12)
O2 0.0268(17) 0.037(2) 0.0348(18) 0.0038(15) -0.0016(14) -0.0031(14)
O3 0.035(2) 0.0299(17) 0.041(2) 0.0015(14) 0.0027(16) 0.0062(15)
O4 0.0288(16) 0.0317(17) 0.034(2) 0.0010(13) -0.0011(12) -0.0038(13)
O5 0.0319(19) 0.0327(18) 0.0387(19) -0.0047(15) -0.0076(15) 0.0040(15)
O6 0.0298(18) 0.0336(18) 0.0393(19) -0.0006(15) -0.0026(15) -0.0003(15)
C1 0.034(3) 0.028(2) 0.035(2) -0.002(2) 0.013(2) 0.003(2)
C2 0.033(3) 0.030(3) 0.056(3) -0.006(2) 0.006(2) 0.006(2)
C3 0.048(3) 0.039(3) 0.063(4) -0.006(3) 0.020(3) 0.015(3)
C4 0.064(4) 0.043(3) 0.035(3) -0.008(2) 0.004(3) 0.001(3)
C5 0.107(6) 0.041(3) 0.036(3) -0.007(3) 0.015(3) 0.007(4)
C6 0.103(6) 0.060(4) 0.031(3) -0.016(3) -0.004(4) -0.010(4)
C7 0.087(5) 0.058(4) 0.038(3) -0.003(3) -0.013(3) -0.004(4)
C8 0.052(3) 0.044(3) 0.030(3) -0.003(2) -0.005(2) -0.003(3)
C9 0.044(3) 0.028(2) 0.039(3) 0.000(2) 0.004(2) 0.001(2)
C10 0.030(2) 0.029(2) 0.040(3) 0.000(2) 0.007(2) 0.002(2)
C11 0.030(2) 0.032(2) 0.026(2) -0.0009(19) -0.0005(18) 0.002(2)
C12 0.026(2) 0.029(2) 0.035(2) 0.0011(19) -0.0017(19) 0.0051(19)
C13 0.035(3) 0.035(3) 0.043(3) 0.002(2) -0.002(2) -0.001(2)
C14 0.046(3) 0.033(3) 0.070(4) 0.001(3) 0.001(3) -0.005(2)
C15 0.026(2) 0.061(4) 0.098(5) 0.000(5) 0.007(4) -0.007(2)
C16 0.036(3) 0.052(3) 0.075(4) 0.005(4) 0.016(4) 0.010(2)
C17 0.031(2) 0.041(3) 0.057(4) 0.001(2) 0.010(2) 0.008(2)
C18 0.041(3) 0.040(3) 0.065(4) 0.006(3) 0.003(4) 0.018(2)
C19 0.040(3) 0.027(2) 0.041(3) -0.0015(19) -0.003(2) 0.003(2)
C20 0.028(2) 0.034(3) 0.028(2) 0.0050(19) -0.0055(18) 0.0048(19)
C21 0.030(2) 0.031(2) 0.028(2) -0.0057(19) -0.0008(18) 0.011(2)
C22 0.044(3) 0.052(3) 0.042(3) 0.001(3) 0.000(2) 0.020(3)
C23 0.045(3) 0.074(5) 0.043(3) 0.006(3) -0.004(3) 0.024(3)
C24 0.026(3) 0.089(5) 0.038(3) -0.021(3) -0.008(2) 0.011(3)
C25 0.032(3) 0.111(7) 0.063(4) -0.037(4) -0.006(3) 0.006(4)
C26 0.027(3) 0.144(9) 0.083(6) -0.069(6) 0.000(3) -0.008(4)
C27 0.040(4) 0.090(6) 0.081(5) -0.041(4) 0.017(4) -0.023(4)
C28 0.029(3) 0.057(4) 0.051(3) -0.018(3) 0.003(2) -0.007(3)
C29 0.029(3) 0.054(3) 0.037(3) -0.016(2) 0.004(2) -0.005(2)
C30 0.029(2) 0.031(2) 0.027(2) -0.0086(19) -0.0001(19) 0.009(2)
C31 0.029(2) 0.024(2) 0.040(3) -0.001(2) 0.000(2) -0.0030(19)
C32 0.031(2) 0.023(2) 0.038(3) -0.0006(19) 0.002(2) -0.0055(19)
C33 0.046(3) 0.035(3) 0.048(3) -0.009(2) 0.010(3) 0.002(2)
C34 0.070(4) 0.048(3) 0.035(3) -0.003(3) 0.008(3) -0.002(3)
C35 0.088(6) 0.049(4) 0.048(4) 0.017(3) 0.012(4) -0.008(4)
C36 0.066(4) 0.041(3) 0.050(4) 0.005(3) -0.006(3) 0.001(3)
C37 0.047(3) 0.032(3) 0.041(3) -0.002(2) -0.014(3) 0.001(2)
C38 0.038(3) 0.031(3) 0.061(4) 0.013(3) -0.012(3) 0.004(3)
C39 0.025(2) 0.027(2) 0.054(3) -0.003(2) 0.000(2) 0.003(2)
C40 0.029(2) 0.022(2) 0.037(3) -0.0033(19) -0.0036(19) -0.0060(18)
C41 0.042(3) 0.024(2) 0.042(3) 0.001(2) -0.014(2) -0.003(2)
C42 0.066(4) 0.030(3) 0.058(4) 0.001(3) -0.023(3) -0.003(3)
C43 0.099(6) 0.034(3) 0.079(5) 0.019(3) -0.045(5) -0.026(4)
C44 0.082(5) 0.055(4) 0.054(4) 0.019(3) -0.032(4) -0.035(4)
C45 0.097(6) 0.079(6) 0.076(6) 0.042(5) -0.045(5) -0.044(5)
C46 0.085(6) 0.150(10) 0.060(5) 0.046(6) -0.020(5) -0.062(7)
C47 0.084(6) 0.176(12) 0.046(5) 0.035(6) -0.002(4) -0.049(7)
C48 0.043(3) 0.112(6) 0.035(3) 0.022(4) 0.001(3) -0.011(4)
C49 0.054(4) 0.052(4) 0.046(3) 0.021(3) -0.018(3) -0.015(3)
C50 0.032(3) 0.039(3) 0.035(3) 0.002(2) -0.006(2) -0.007(2)
C51 0.032(2) 0.028(2) 0.027(2) -0.0006(18) -0.0010(19) 0.000(2)
C52 0.032(3) 0.044(3) 0.031(2) -0.009(2) 0.004(2) 0.003(2)
C53 0.038(3) 0.053(3) 0.037(3) -0.006(2) 0.000(2) 0.008(3)
C54 0.058(4) 0.065(4) 0.043(3) -0.018(3) -0.012(3) 0.007(3)
C55 0.048(4) 0.081(5) 0.066(5) -0.040(4) 0.002(3) -0.001(4)
C56 0.057(4) 0.050(4) 0.063(4) -0.029(3) 0.006(3) 0.006(3)
C57 0.037(3) 0.043(3) 0.045(3) -0.022(3) 0.011(2) 0.005(2)
C58 0.045(3) 0.034(3) 0.044(3) -0.006(2) 0.006(3) 0.011(3)
C59 0.042(3) 0.034(3) 0.040(3) 0.003(2) 0.005(2) 0.014(2)
C60 0.026(2) 0.035(3) 0.032(2) -0.002(2) 0.0035(19) 0.0060(19)
N1 0.033(2) 0.039(2) 0.042(2) 0.0005(19) 0.007(2) -0.005(2)
N2 0.038(2) 0.043(3) 0.055(3) 0.009(2) -0.005(2) -0.010(2)
N3 0.050(3) 0.051(3) 0.048(3) 0.004(2) 0.006(2) -0.006(3)
C61 0.031(3) 0.044(3) 0.036(3) 0.007(2) -0.002(2) -0.004(2)
C62 0.049(3) 0.033(3) 0.059(4) -0.002(3) -0.002(3) -0.003(3)
C63 0.049(4) 0.047(4) 0.076(5) 0.012(3) 0.003(3) -0.023(3)
C64 0.051(4) 0.057(4) 0.069(4) -0.008(3) 0.011(3) 0.002(3)
C65 0.058(4) 0.096(6) 0.044(4) 0.006(4) 0.009(3) -0.014(4)
N4 0.031(2) 0.043(3) 0.035(2) -0.0043(19) 0.0025(18) 0.004(2)
N5 0.043(3) 0.050(3) 0.043(3) -0.009(2) -0.009(2) 0.005(2)
N6 0.041(2) 0.049(3) 0.035(2) -0.010(2) 0.0021(19) 0.005(2)
C66 0.036(3) 0.030(2) 0.032(2) 0.0008(19) -0.001(2) -0.002(2)
C67 0.044(3) 0.071(4) 0.061(4) -0.001(3) -0.010(3) 0.020(3)
C68 0.060(4) 0.087(5) 0.043(4) -0.016(3) -0.025(3) 0.019(4)
C69 0.032(3) 0.054(4) 0.056(4) -0.008(3) 0.004(2) 0.006(3)
C70 0.073(4) 0.061(4) 0.037(3) -0.007(3) 0.011(3) -0.009(3)
N7 0.031(2) 0.033(2) 0.039(2) 0.0013(19) -0.0048(19) -0.0020(18)
N8 0.029(2) 0.043(3) 0.048(3) -0.001(2) -0.0093(19) -0.0023(19)
N9 0.043(3) 0.041(3) 0.057(3) 0.007(2) -0.004(2) -0.015(2)
C71 0.028(2) 0.035(3) 0.038(3) -0.004(2) 0.004(2) 0.000(2)
C72 0.053(4) 0.033(3) 0.075(4) 0.016(3) 0.007(3) 0.002(3)
C73 0.040(3) 0.066(4) 0.088(5) 0.013(4) -0.004(4) -0.023(3)
C74 0.036(3) 0.037(3) 0.058(3) 0.013(3) -0.006(3) -0.001(2)
C75 0.043(3) 0.065(4) 0.047(3) -0.008(3) -0.010(3) -0.008(3)
Eu1' 0.02994(10) 0.03405(12) 0.03562(11) -0.00437(12) 0.00195(8) 0.00137(12)
O1' 0.0333(19) 0.0343(18) 0.0312(18) 0.0005(14) -0.0033(14) 0.0009(15)
O2' 0.0361(17) 0.032(2) 0.0350(17) -0.0069(14) -0.0029(13) 0.0019(14)
O3' 0.040(2) 0.0332(19) 0.038(2) -0.0075(15) -0.0095(16) -0.0021(16)
O4' 0.0294(18) 0.0392(19) 0.0383(19) -0.0044(15) -0.0035(14) -0.0001(15)
O5' 0.0294(15) 0.039(2) 0.0378(16) -0.0063(16) -0.0016(12) 0.0038(16)
O6' 0.0335(18) 0.0375(19) 0.0310(17) -0.0025(14) 0.0004(14) 0.0026(15)
C1' 0.028(2) 0.033(2) 0.032(2) -0.004(2) -0.0043(19) 0.0012(19)
C2' 0.040(3) 0.040(3) 0.038(3) 0.006(2) -0.015(2) 0.002(2)
C3' 0.038(3) 0.046(3) 0.056(3) 0.002(3) -0.015(3) 0.008(2)
C4' 0.037(3) 0.041(3) 0.043(3) -0.014(2) -0.008(2) 0.004(2)
C5' 0.024(3) 0.065(4) 0.060(4) -0.011(3) -0.001(2) 0.011(3)
C6' 0.033(3) 0.078(5) 0.070(5) -0.011(4) 0.011(3) 0.003(3)
C7' 0.054(4) 0.062(4) 0.042(3) -0.012(3) 0.019(3) -0.002(3)
C8' 0.041(3) 0.048(3) 0.036(3) -0.009(2) 0.000(2) 0.008(3)
C9' 0.040(3) 0.029(3) 0.035(3) -0.001(2) -0.002(2) 0.005(2)
C10' 0.031(3) 0.037(3) 0.031(3) 0.000(2) -0.003(2) 0.002(2)
C11' 0.030(2) 0.039(3) 0.028(2) 0.006(2) -0.0028(19) 0.007(2)
C12' 0.050(3) 0.036(3) 0.022(2) -0.0012(19) 0.001(2) 0.004(2)
C13' 0.044(3) 0.043(3) 0.029(2) -0.003(2) 0.005(2) 0.002(2)
C14' 0.083(5) 0.038(3) 0.045(4) 0.001(3) 0.010(4) -0.008(3)
C15' 0.099(6) 0.040(3) 0.047(4) 0.008(3) -0.009(4) 0.010(4)
C16' 0.074(5) 0.060(4) 0.041(3) 0.010(3) -0.004(3) 0.031(4)
C17' 0.055(4) 0.052(3) 0.024(3) 0.005(2) -0.003(2) 0.019(3)
C18' 0.032(3) 0.065(4) 0.040(3) 0.002(3) -0.005(2) 0.014(3)
C19' 0.044(3) 0.048(3) 0.031(3) -0.001(2) -0.007(2) 0.000(3)
C20' 0.037(3) 0.045(3) 0.024(2) -0.007(2) 0.004(2) 0.005(2)
C21' 0.033(3) 0.044(3) 0.034(3) 0.003(2) -0.004(2) 0.007(2)
C22' 0.047(3) 0.047(3) 0.037(3) -0.013(2) -0.003(2) 0.013(3)
C23' 0.046(3) 0.080(5) 0.032(3) 0.013(3) 0.005(2) 0.019(3)
C24' 0.035(3) 0.059(4) 0.038(3) 0.007(3) 0.003(2) -0.001(3)
C25' 0.039(3) 0.093(5) 0.054(4) 0.039(4) 0.012(3) 0.019(4)
C26' 0.036(3) 0.052(4) 0.082(5) 0.022(4) 0.002(3) -0.007(3)
C27' 0.033(3) 0.061(4) 0.090(5) 0.018(4) 0.008(3) -0.011(3)
C28' 0.036(3) 0.037(3) 0.065(4) 0.005(3) 0.002(3) -0.005(2)
C29' 0.025(2) 0.044(3) 0.043(3) 0.005(2) 0.001(2) 0.004(2)
C30' 0.029(2) 0.039(3) 0.033(3) -0.003(2) 0.005(2) -0.002(2)
C31' 0.034(3) 0.035(3) 0.030(2) -0.004(2) -0.0036(19) -0.004(2)
C32' 0.042(3) 0.035(3) 0.032(3) -0.006(2) -0.005(2) -0.008(2)
C33' 0.039(3) 0.039(3) 0.047(3) -0.016(2) -0.002(2) -0.002(2)
C34' 0.053(4) 0.057(4) 0.070(5) -0.023(4) -0.005(4) -0.002(3)
C35' 0.062(4) 0.071(5) 0.060(4) -0.029(4) 0.016(3) 0.008(4)
C36' 0.087(5) 0.078(5) 0.040(3) -0.021(3) 0.000(3) -0.005(4)
C37' 0.052(4) 0.072(4) 0.030(3) -0.018(3) -0.009(3) 0.003(3)
C38' 0.060(4) 0.060(4) 0.024(3) -0.004(2) -0.010(3) -0.007(3)
C39' 0.037(3) 0.053(3) 0.035(3) 0.000(2) -0.007(2) 0.004(3)
C40' 0.033(3) 0.037(3) 0.034(3) -0.005(2) -0.006(2) -0.004(2)
C41' 0.031(2) 0.031(2) 0.028(2) -0.0037(19) -0.0007(18) -0.0018(19)
C42' 0.028(2) 0.046(3) 0.038(3) -0.002(2) 0.001(2) -0.006(2)
C43' 0.041(3) 0.052(3) 0.044(3) -0.011(3) 0.006(2) -0.022(3)
C44' 0.050(3) 0.029(2) 0.030(2) -0.005(2) 0.010(2) -0.007(2)
C45' 0.067(4) 0.030(3) 0.042(3) -0.006(2) 0.014(3) -0.016(3)
C46' 0.080(5) 0.032(3) 0.059(4) -0.007(3) 0.027(3) -0.005(3)
C47' 0.049(3) 0.045(3) 0.062(4) 0.011(3) 0.011(3) 0.002(3)
C48' 0.044(3) 0.033(3) 0.043(3) 0.001(2) 0.007(2) 0.004(2)
C49' 0.029(2) 0.031(2) 0.029(2) -0.0022(19) 0.004(2) -0.001(2)
C50' 0.028(2) 0.036(3) 0.033(3) -0.001(2) -0.003(2) -0.002(2)
C51' 0.022(2) 0.029(2) 0.037(2) -0.004(2) -0.0042(19) 0.0013(18)
C52' 0.032(2) 0.028(2) 0.041(3) -0.001(2) -0.003(2) 0.002(2)
C53' 0.029(2) 0.033(3) 0.047(3) 0.000(2) -0.004(2) 0.005(2)
C54' 0.031(2) 0.057(4) 0.051(3) 0.008(3) 0.008(2) 0.005(2)
C55' 0.027(3) 0.060(4) 0.071(4) 0.003(3) 0.006(3) -0.013(2)
C56' 0.040(3) 0.055(4) 0.076(5) 0.005(3) -0.020(3) -0.019(3)
C57' 0.0234(19) 0.040(3) 0.058(3) -0.007(3) -0.0055(19) 0.000(3)
C58' 0.032(2) 0.045(3) 0.048(3) -0.014(3) -0.014(2) -0.003(2)
C59' 0.037(2) 0.045(3) 0.037(2) -0.003(2) -0.008(2) 0.002(2)
C60' 0.032(2) 0.037(3) 0.029(2) 0.000(2) -0.005(2) 0.008(2)
N1' 0.029(2) 0.033(2) 0.047(3) -0.0014(19) 0.0004(19) 0.0036(17)
N2' 0.034(2) 0.040(3) 0.042(2) -0.0103(19) -0.0013(19) -0.0016(19)
N3' 0.036(2) 0.043(2) 0.045(2) -0.008(2) 0.0071(19) 0.012(2)
C61' 0.040(3) 0.040(3) 0.026(2) -0.005(2) 0.002(2) 0.003(2)
C62' 0.030(3) 0.063(4) 0.066(4) -0.016(3) -0.010(3) 0.004(3)
C63' 0.056(4) 0.038(3) 0.066(4) -0.004(3) 0.016(3) 0.014(3)
C64' 0.044(3) 0.056(4) 0.041(3) -0.010(3) -0.004(2) 0.007(3)
C65' 0.057(4) 0.046(3) 0.059(4) -0.010(3) 0.015(3) -0.013(3)
N4' 0.038(3) 0.043(3) 0.039(3) -0.003(2) 0.007(2) 0.002(2)
N5' 0.042(3) 0.053(3) 0.042(3) -0.005(2) 0.006(2) 0.003(2)
N6' 0.031(2) 0.046(3) 0.051(3) -0.001(2) 0.001(2) 0.004(2)
C66' 0.038(3) 0.031(3) 0.040(3) -0.012(2) 0.001(2) -0.005(2)
C67' 0.076(5) 0.090(6) 0.040(4) 0.001(4) 0.002(3) 0.015(4)
C68' 0.056(4) 0.061(4) 0.066(4) -0.006(3) 0.022(3) -0.005(3)
C69' 0.036(3) 0.050(3) 0.057(4) 0.010(3) -0.005(3) -0.001(3)
C70' 0.045(3) 0.041(3) 0.092(5) -0.001(3) 0.001(3) 0.012(3)
N7' 0.041(2) 0.042(2) 0.032(2) -0.0074(19) 0.001(2) -0.004(2)
N8' 0.045(3) 0.044(3) 0.043(3) -0.006(2) 0.004(2) -0.010(2)
N9' 0.043(3) 0.035(2) 0.037(2) 0.0017(19) 0.0026(19) -0.0044(19)
C71' 0.027(2) 0.038(3) 0.032(3) -0.002(2) -0.001(2) 0.006(2)
C72' 0.060(4) 0.039(3) 0.030(3) 0.002(2) -0.008(2) 0.003(3)
C73' 0.051(3) 0.046(3) 0.042(3) 0.000(3) 0.012(3) 0.011(3)
C74' 0.049(4) 0.070(4) 0.050(4) -0.024(3) -0.001(3) -0.007(3)
C75' 0.054(4) 0.035(3) 0.085(5) -0.004(3) 0.012(3) -0.005(3)
O7 0.144(7) 0.174(8) 0.073(4) 0.007(5) 0.005(5) -0.047(6)
C76 0.067(6) 0.129(9) 0.101(8) 0.005(7) 0.002(5) -0.001(6)
C77 0.205(16) 0.095(8) 0.125(11) 0.017(8) -0.016(11) -0.007(10)
C78 0.107(9) 0.131(12) 0.243(19) 0.089(13) 0.068(11) 0.009(9)
C79 0.150(13) 0.149(13) 0.156(13) 0.057(11) 0.053(11) -0.037(11)

loop_
_atom_type_symbol
_atom_type_description
_atom_type_scat_dispersion_real
_atom_type_scat_dispersion_imag
_atom_type_scat_source
C C 0.0033 0.0016 'International Tables Vol C Tables 4.2.6.8 and 6.1.1.4'
H H 0.0000 0.0000 'International Tables Vol C Tables 4.2.6.8 and 6.1.1.4'
N N 0.0061 0.0033 'International Tables Vol C Tables 4.2.6.8 and 6.1.1.4'
O O 0.0106 0.0060 'International Tables Vol C Tables 4.2.6.8 and 6.1.1.4'
Eu Eu -0.1578 3.6682 'International Tables Vol C Tables 4.2.6.8 and 6.1.1.4'

loop_
_geom_angle_atom_site_label_1
_geom_angle_atom_site_label_2
_geom_angle_atom_site_label_3
_geom_angle
O3 Eu1 O1 92.36(13)
O3 Eu1 O4 76.80(12)
O1 Eu1 O4 165.93(13)
O3 Eu1 O5 94.17(14)
O1 Eu1 O5 91.03(13)
O4 Eu1 O5 98.58(12)
O3 Eu1 O2 99.71(13)
O1 Eu1 O2 77.59(12)
O4 Eu1 O2 95.21(12)
O5 Eu1 O2 162.33(13)
O3 Eu1 O6 166.42(13)
O1 Eu1 O6 97.95(13)
O4 Eu1 O6 94.23(12)
O5 Eu1 O6 76.91(13)
O2 Eu1 O6 91.16(13)
O3 Eu1 C60 143.88(13)
O1 Eu1 C60 115.74(14)
O4 Eu1 C60 77.85(12)
O5 Eu1 C60 64.79(12)
O2 Eu1 C60 107.84(12)
O6 Eu1 C60 22.57(13)
O3 Eu1 C40 64.99(12)
O1 Eu1 C40 144.88(13)
O4 Eu1 C40 21.28(11)
O5 Eu1 C40 115.85(13)
O2 Eu1 C40 80.21(12)
O6 Eu1 C40 109.42(13)
C60 Eu1 C40 96.79(13)
O3 Eu1 C20 116.50(13)
O1 Eu1 C20 65.33(12)
O4 Eu1 C20 111.28(12)
O5 Eu1 C20 140.77(13)
O2 Eu1 C20 21.57(12)
O6 Eu1 C20 76.10(12)
C60 Eu1 C20 96.51(13)
C40 Eu1 C20 99.76(12)
O3 Eu1 C1 80.48(12)
O1 Eu1 C1 20.25(14)
O4 Eu1 C1 145.97(12)
O5 Eu1 C1 108.09(13)
O2 Eu1 C1 64.02(13)
O6 Eu1 C1 111.85(12)
C60 Eu1 C1 132.56(13)
C40 Eu1 C1 124.72(12)
C20 Eu1 C1 58.15(13)
O3 Eu1 C21 19.92(12)
O1 Eu1 C21 108.22(12)
O4 Eu1 C21 63.43(12)
O5 Eu1 C21 82.00(12)
O2 Eu1 C21 114.23(12)
O6 Eu1 C21 146.52(12)
C60 Eu1 C21 123.97(12)
C40 Eu1 C21 57.90(12)
C20 Eu1 C21 133.71(12)
C1 Eu1 C21 99.22(12)
O3 Eu1 C41 110.22(14)
O1 Eu1 C41 79.80(13)
O4 Eu1 C41 112.17(12)
O5 Eu1 C41 19.41(13)
O2 Eu1 C41 142.96(13)
O6 Eu1 C41 63.40(13)
C60 Eu1 C41 57.72(13)
C40 Eu1 C41 131.91(12)
C20 Eu1 C41 121.39(13)
C1 Eu1 C41 99.28(13)
C21 Eu1 C41 100.53(13)
C1 O1 Eu1 122.8(3)
C20 O2 Eu1 119.2(3)
C21 O3 Eu1 123.9(3)
C40 O4 Eu1 119.7(3)
C41 O5 Eu1 125.1(3)
C60 O6 Eu1 115.6(3)
O1 C1 C10 122.6(4)
O1 C1 C2 118.3(5)
C10 C1 C2 119.1(5)
O1 C1 Eu1 37.0(2)
C10 C1 Eu1 110.8(3)
C2 C1 Eu1 116.4(3)
C3 C2 C1 120.3(5)
C2 C3 C4 122.2(5)
C3 C4 C5 121.9(6)
C3 C4 C9 119.2(5)
C5 C4 C9 118.8(6)
C6 C5 C4 121.7(6)
C7 C6 C5 118.6(6)
C6 C7 C8 122.2(7)
C7 C8 C9 120.7(6)
C8 C9 C10 123.5(5)
C8 C9 C4 117.8(5)
C10 C9 C4 118.7(5)
C1 C10 C9 120.4(5)
C1 C10 C11 118.7(4)
C9 C10 C11 120.9(5)
C20 C11 C12 119.8(4)
C20 C11 C10 119.4(4)
C12 C11 C10 120.7(4)
C13 C12 C11 124.1(5)
C13 C12 C17 116.7(5)
C11 C12 C17 119.1(4)
C14 C13 C12 121.7(5)
C13 C14 C15 121.6(5)
C16 C15 C14 118.8(5)
C15 C16 C17 121.7(6)
C16 C17 C18 121.3(5)
C16 C17 C12 119.3(5)
C18 C17 C12 119.3(5)
C19 C18 C17 119.0(5)
C18 C19 C20 122.5(5)
O2 C20 C11 121.5(4)
O2 C20 C19 118.4(4)
C11 C20 C19 120.1(5)
O2 C20 Eu1 39.2(2)
C11 C20 Eu1 110.9(3)
C19 C20 Eu1 114.2(3)
O3 C21 C30 122.7(4)
O3 C21 C22 118.0(5)
C30 C21 C22 119.3(5)
O3 C21 Eu1 36.1(2)
C30 C21 Eu1 111.3(3)
C22 C21 Eu1 117.2(4)
C23 C22 C21 121.3(6)
C22 C23 C24 121.5(6)
C23 C24 C25 122.1(7)
C23 C24 C29 118.8(5)
C25 C24 C29 119.1(7)
C24 C25 C26 122.0(8)
C25 C26 C27 119.3(7)
C28 C27 C26 120.1(8)
C27 C28 C29 122.6(7)
C30 C29 C28 123.1(5)
C30 C29 C24 119.8(6)
C28 C29 C24 117.0(5)
C21 C30 C29 119.1(5)
C21 C30 C31 118.4(4)
C29 C30 C31 122.5(5)
C40 C31 C32 118.6(4)
C40 C31 C30 119.2(4)
C32 C31 C30 122.2(4)
C33 C32 C37 117.2(5)
C33 C32 C31 122.3(5)
C37 C32 C31 120.5(5)
C34 C33 C32 120.8(6)
C33 C34 C35 121.6(6)
C36 C35 C34 119.3(6)
C35 C36 C37 120.7(6)
C38 C37 C36 121.3(6)
C38 C37 C32 118.4(5)
C36 C37 C32 120.2(6)
C39 C38 C37 121.5(5)
C38 C39 C40 121.3(5)
O4 C40 C39 118.9(5)
O4 C40 C31 121.4(4)
C39 C40 C31 119.7(5)
O4 C40 Eu1 39.0(2)
C39 C40 Eu1 113.5(3)
C31 C40 Eu1 111.3(3)
O5 C41 C50 121.3(4)
O5 C41 C42 119.8(5)
C50 C41 C42 118.8(5)
O5 C41 Eu1 35.4(2)
C50 C41 Eu1 109.8(3)
C42 C41 Eu1 117.6(4)
C43 C42 C41 121.9(7)
C42 C43 C44 121.6(6)
C45 C44 C43 121.6(8)
C45 C44 C49 120.2(9)
C43 C44 C49 118.2(6)
C46 C45 C44 121.6(9)
C45 C46 C47 119.4(8)
C46 C47 C48 120.8(11)
C47 C48 C49 120.1(9)
C48 C49 C44 117.7(6)
C48 C49 C50 122.1(6)
C44 C49 C50 120.1(7)
C41 C50 C49 119.3(5)
C41 C50 C51 119.3(5)
C49 C50 C51 121.4(5)
C60 C51 C52 118.3(4)
C60 C51 C50 118.3(4)
C52 C51 C50 123.1(4)
C57 C52 C53 118.8(5)
C57 C52 C51 120.3(5)
C53 C52 C51 120.9(5)
C54 C53 C52 121.0(6)
C53 C54 C55 119.7(6)
C56 C55 C54 122.1(7)
C55 C56 C57 118.6(7)
C58 C57 C52 119.2(5)
C58 C57 C56 121.1(6)
C52 C57 C56 119.7(6)
C59 C58 C57 121.5(5)
C58 C59 C60 121.5(5)
O6 C60 C51 122.4(4)
O6 C60 C59 118.4(5)
C51 C60 C59 119.1(5)
O6 C60 Eu1 41.9(2)
C51 C60 Eu1 112.7(3)
C59 C60 Eu1 108.5(3)
C61 N2 C63 121.3(5)
C61 N2 C62 119.0(5)
C63 N2 C62 115.4(5)
C61 N3 C65 121.1(6)
C61 N3 C64 118.0(5)
C65 N3 C64 115.1(6)
N1 C61 N2 121.2(5)
N1 C61 N3 120.0(5)
N2 C61 N3 118.8(5)
C66 N5 C67 119.0(5)
C66 N5 C68 119.6(5)
C67 N5 C68 115.1(5)
C66 N6 C70 122.4(5)
C66 N6 C69 118.5(5)
C70 N6 C69 115.4(5)
N4 C66 N5 121.0(5)
N4 C66 N6 120.8(5)
N5 C66 N6 118.2(5)
C71 N8 C75 122.9(5)
C71 N8 C74 119.7(5)
C75 N8 C74 114.2(5)
C71 N9 C73 122.0(5)
C71 N9 C72 118.2(5)
C73 N9 C72 113.3(5)
N7 C71 N8 120.0(5)
N7 C71 N9 121.8(5)
N8 C71 N9 118.2(5)
O5' Eu1' O1' 91.65(12)
O5' Eu1' O3' 95.15(13)
O1' Eu1' O3' 90.70(14)
O5' Eu1' O4' 101.06(13)
O1' Eu1' O4' 162.77(12)
O3' Eu1' O4' 76.72(13)
O5' Eu1' O2' 162.01(13)
O1' Eu1' O2' 77.24(12)
O3' Eu1' O2' 99.04(13)
O4' Eu1' O2' 92.96(12)
O5' Eu1' O6' 75.89(12)
O1' Eu1' O6' 102.24(12)
O3' Eu1' O6' 164.32(14)
O4' Eu1' O6' 92.20(13)
O2' Eu1' O6' 92.49(12)
O5' Eu1' C40' 120.03(14)
O1' Eu1' C40' 140.67(13)
O3' Eu1' C40' 65.60(13)
O4' Eu1' C40' 22.36(13)
O2' Eu1' C40' 76.28(13)
O6' Eu1' C40' 107.44(13)
O5' Eu1' C60' 64.47(12)
O1' Eu1' C60' 119.13(13)
O3' Eu1' C60' 142.74(14)
O4' Eu1' C60' 77.24(13)
O2' Eu1' C60' 108.48(12)
O6' Eu1' C60' 21.58(13)
C40' Eu1' C60' 96.68(13)
O5' Eu1' C20' 139.61(13)
O1' Eu1' C20' 65.95(13)
O3' Eu1' C20' 117.11(14)
O4' Eu1' C20' 109.16(13)
O2' Eu1' C20' 22.42(12)
O6' Eu1' C20' 76.79(13)
C40' Eu1' C20' 96.27(13)
C60' Eu1' C20' 96.42(13)
O5' Eu1' C21' 84.93(13)
O1' Eu1' C21' 107.77(13)
O3' Eu1' C21' 19.68(14)
O4' Eu1' C21' 62.43(13)
O2' Eu1' C21' 111.79(12)
O6' Eu1' C21' 144.67(13)
C40' Eu1' C21' 57.72(13)
C60' Eu1' C21' 123.13(14)
C20' Eu1' C21' 132.70(13)
O5' Eu1' C1' 108.80(12)
O1' Eu1' C1' 19.18(12)
O3' Eu1' C1' 80.88(13)
O4' Eu1' C1' 143.97(12)
O2' Eu1' C1' 63.06(12)
O6' Eu1' C1' 114.02(12)
C40' Eu1' C1' 121.64(13)
C60' Eu1' C1' 133.91(13)
C20' Eu1' C1' 57.89(13)
C21' Eu1' C1' 100.08(13)
O5' Eu1' C41' 19.00(13)
O1' Eu1' C41' 81.67(12)
O3' Eu1' C41' 111.26(13)
O4' Eu1' C41' 113.69(12)
O2' Eu1' C41' 143.08(12)
O6' Eu1' C41' 62.80(12)
C40' Eu1' C41' 135.06(13)
C60' Eu1' C41' 57.47(12)
C20' Eu1' C41' 120.66(13)
C21' Eu1' C41' 103.34(13)
C1' Eu1' C41' 100.57(12)
C1' O1' Eu1' 125.9(3)
C20' O2' Eu1' 116.6(3)
C21' O3' Eu1' 124.6(3)
C40' O4' Eu1' 115.7(3)
C41' O5' Eu1' 126.9(3)
C60' O6' Eu1' 117.9(3)
O1' C1' C10' 122.9(4)
O1' C1' C2' 119.5(5)
C10' C1' C2' 117.5(5)
O1' C1' Eu1' 35.0(2)
C10' C1' Eu1' 111.0(3)
C2' C1' Eu1' 119.7(3)
C3' C2' C1' 122.4(5)
C4' C3' C2' 120.1(5)
C3' C4' C9' 120.8(5)
C3' C4' C5' 121.7(5)
C9' C4' C5' 117.5(5)
C6' C5' C4' 122.0(6)
C5' C6' C7' 120.5(6)
C8' C7' C6' 118.5(6)
C7' C8' C9' 123.2(6)
C10' C9' C8' 123.3(5)
C10' C9' C4' 118.3(5)
C8' C9' C4' 118.3(5)
C1' C10' C9' 120.8(5)
C1' C10' C11' 118.1(4)
C9' C10' C11' 121.1(5)
C20' C11' C12' 119.0(5)
C20' C11' C10' 118.9(5)
C12' C11' C10' 122.0(5)
C17' C12' C11' 120.1(5)
C17' C12' C13' 117.9(5)
C11' C12' C13' 121.9(5)
C14' C13' C12' 121.3(6)
C13' C14' C15' 121.7(7)
C16' C15' C14' 119.0(6)
C15' C16' C17' 120.9(6)
C18' C17' C12' 120.8(6)
C18' C17' C16' 120.0(6)
C12' C17' C16' 119.2(6)
C19' C18' C17' 118.7(5)
C18' C19' C20' 122.3(6)
O2' C20' C11' 122.6(5)
O2' C20' C19' 118.4(5)
C11' C20' C19' 118.9(5)
O2' C20' Eu1' 40.9(2)
C11' C20' Eu1' 111.0(3)
C19' C20' Eu1' 112.1(4)
O3' C21' C30' 122.8(5)
O3' C21' C22' 118.2(5)
C30' C21' C22' 119.0(5)
O3' C21' Eu1' 35.7(2)
C30' C21' Eu1' 111.9(3)
C22' C21' Eu1' 117.1(4)
C23' C22' C21' 119.4(5)
C24' C23' C22' 122.6(5)
C23' C24' C25' 123.7(6)
C23' C24' C29' 117.6(5)
C25' C24' C29' 118.7(6)
C26' C25' C24' 123.8(6)
C25' C26' C27' 118.2(6)
C28' C27' C26' 121.2(7)
C27' C28' C29' 121.4(6)
C30' C29' C28' 123.3(5)
C30' C29' C24' 120.2(5)
C28' C29' C24' 116.4(5)
C21' C30' C29' 121.2(5)
C21' C30' C31' 118.0(5)
C29' C30' C31' 120.8(5)
C40' C31' C32' 119.3(5)
C40' C31' C30' 118.3(4)
C32' C31' C30' 122.3(5)
C33' C32' C31' 123.1(5)
C33' C32' C37' 116.7(5)
C31' C32' C37' 120.1(5)
C34' C33' C32' 123.0(6)
C33' C34' C35' 120.1(7)
C36' C35' C34' 118.6(6)
C35' C36' C37' 122.0(7)
C38' C37' C32' 118.6(6)
C38' C37' C36' 121.7(6)
C32' C37' C36' 119.5(7)
C39' C38' C37' 120.9(5)
C38' C39' C40' 122.8(6)
O4' C40' C31' 122.3(5)
O4' C40' C39' 119.7(5)
C31' C40' C39' 118.0(5)
O4' C40' Eu1' 42.0(2)
C31' C40' Eu1' 112.0(3)
C39' C40' Eu1' 112.8(4)
O5' C41' C50' 121.8(4)
O5' C41' C42' 119.3(4)
C50' C41' C42' 118.9(5)
O5' C41' Eu1' 34.1(2)
C50' C41' Eu1' 110.9(3)
C42' C41' Eu1' 119.3(3)
C43' C42' C41' 121.5(5)
C42' C43' C44' 121.4(5)
C43' C44' C49' 119.1(5)
C43' C44' C45' 120.9(5)
C49' C44' C45' 120.0(5)
C46' C45' C44' 118.9(6)
C47' C46' C45' 120.5(6)
C48' C47' C46' 122.2(6)
C47' C48' C49' 121.0(6)
C48' C49' C50' 123.3(5)
C48' C49' C44' 117.3(5)
C50' C49' C44' 119.4(5)
C41' C50' C49' 119.7(5)
C41' C50' C51' 118.5(4)
C49' C50' C51' 121.8(4)
C60' C51' C52' 118.5(4)
C60' C51' C50' 119.4(4)
C52' C51' C50' 122.0(4)
C53' C52' C57' 117.0(5)
C53' C52' C51' 122.6(5)
C57' C52' C51' 120.3(5)
C54' C53' C52' 121.3(5)
C53' C54' C55' 122.3(6)
C56' C55' C54' 119.1(5)
C55' C56' C57' 121.1(5)
C58' C57' C52' 118.2(5)
C58' C57' C56' 122.7(5)
C52' C57' C56' 119.0(5)
C59' C58' C57' 122.3(5)
C58' C59' C60' 120.5(5)
O6' C60' C51' 122.2(4)
O6' C60' C59' 117.7(4)
C51' C60' C59' 120.1(5)
O6' C60' Eu1' 40.5(2)
C51' C60' Eu1' 112.4(3)
C59' C60' Eu1' 112.8(3)
C61' N2' C64' 120.3(5)
C61' N2' C65' 122.1(5)
C64' N2' C65' 113.9(5)
C61' N3' C62' 119.3(5)
C61' N3' C63' 118.4(5)
C62' N3' C63' 115.3(5)
N2' C61' N1' 121.6(5)
N2' C61' N3' 120.1(5)
N1' C61' N3' 118.3(5)
C66' N5' C68' 117.2(5)
C66' N5' C67' 120.6(5)
C68' N5' C67' 115.8(6)
C66' N6' C69' 120.9(5)
C66' N6' C70' 119.8(5)
C69' N6' C70' 115.5(5)
N4' C66' N6' 119.0(5)
N4' C66' N5' 119.0(5)
N6' C66' N5' 122.0(5)
C71' N8' C75' 120.2(5)
C71' N8' C74' 117.5(5)
C75' N8' C74' 115.6(5)
C71' N9' C72' 119.6(5)
C71' N9' C73' 120.9(5)
C72' N9' C73' 114.0(5)
N7' C71' N8' 119.5(5)
N7' C71' N9' 120.8(5)
N8' C71' N9' 119.8(5)
C79 O7 C76 106.5(10)
O7 C76 C77 110.6(9)
C76 C77 C78 100.5(10)
C79 C78 C77 107.8(11)
O7 C79 C78 105.4(11)

loop_
_geom_bond_atom_site_label_1
_geom_bond_atom_site_label_2
_geom_bond_distance
Eu1 O3 2.300(4)
Eu1 O1 2.303(3)
Eu1 O4 2.306(3)
Eu1 O5 2.308(4)
Eu1 O2 2.309(3)
Eu1 O6 2.324(4)
Eu1 C60 3.141(5)
Eu1 C40 3.181(5)
Eu1 C20 3.187(5)
Eu1 C1 3.219(5)
Eu1 C21 3.236(5)
Eu1 C41 3.255(5)
O1 C1 1.325(6)
O2 C20 1.343(6)
O3 C21 1.329(6)
O4 C40 1.329(6)
O5 C41 1.323(7)
O6 C60 1.336(6)
C1 C10 1.394(7)
C1 C2 1.430(7)
C2 C3 1.360(9)
C3 C4 1.376(9)
C4 C5 1.419(8)
C4 C9 1.442(8)
C5 C6 1.386(11)
C6 C7 1.384(11)
C7 C8 1.382(8)
C8 C9 1.414(8)
C9 C10 1.417(7)
C10 C11 1.511(7)
C11 C20 1.383(7)
C11 C12 1.432(7)
C12 C13 1.405(7)
C12 C17 1.439(7)
C13 C14 1.357(8)
C14 C15 1.405(9)
C15 C16 1.348(9)
C16 C17 1.416(8)
C17 C18 1.430(8)
C18 C19 1.372(8)
C19 C20 1.406(7)
C21 C30 1.400(7)
C21 C22 1.420(7)
C22 C23 1.353(9)
C23 C24 1.383(10)
C24 C25 1.394(9)
C24 C29 1.438(9)
C25 C26 1.388(14)
C26 C27 1.411(13)
C27 C28 1.352(8)
C28 C29 1.432(9)
C29 C30 1.415(7)
C30 C31 1.492(7)
C31 C40 1.415(7)
C31 C32 1.429(7)
C32 C33 1.415(7)
C32 C37 1.429(8)
C33 C34 1.379(8)
C34 C35 1.387(11)
C35 C36 1.379(11)
C36 C37 1.405(9)
C37 C38 1.395(9)
C38 C39 1.371(8)
C39 C40 1.403(7)
C41 C50 1.405(8)
C41 C42 1.417(7)
C42 C43 1.359(10)
C43 C44 1.415(12)
C44 C45 1.389(11)
C44 C49 1.417(9)
C45 C46 1.359(15)
C46 C47 1.388(17)
C47 C48 1.395(10)
C48 C49 1.408(10)
C49 C50 1.452(8)
C50 C51 1.471(7)
C51 C60 1.408(7)
C51 C52 1.443(7)
C52 C57 1.410(8)
C52 C53 1.424(8)
C53 C54 1.358(8)
C54 C55 1.396(11)
C55 C56 1.378(11)
C56 C57 1.423(9)
C57 C58 1.401(9)
C58 C59 1.337(9)
C59 C60 1.436(7)
N1 C61 1.299(7)
N2 C61 1.345(7)
N2 C63 1.454(7)
N2 C62 1.456(8)
N3 C61 1.364(7)
N3 C65 1.450(8)
N3 C64 1.473(8)
N4 C66 1.298(7)
N5 C66 1.345(7)
N5 C67 1.464(8)
N5 C68 1.482(8)
N6 C66 1.351(7)
N6 C70 1.448(7)
N6 C69 1.450(7)
N7 C71 1.305(7)
N8 C71 1.330(7)
N8 C75 1.444(7)
N8 C74 1.472(7)
N9 C71 1.342(7)
N9 C73 1.452(8)
N9 C72 1.487(8)
Eu1' O5' 2.289(3)
Eu1' O1' 2.298(4)
Eu1' O3' 2.305(4)
Eu1' O4' 2.320(4)
Eu1' O2' 2.324(3)
Eu1' O6' 2.328(3)
Eu1' C40' 3.127(5)
Eu1' C60' 3.168(5)
Eu1' C20' 3.169(5)
Eu1' C21' 3.249(5)
Eu1' C1' 3.251(5)
Eu1' C41' 3.265(5)
O1' C1' 1.318(6)
O2' C20' 1.352(6)
O3' C21' 1.330(7)
O4' C40' 1.320(6)
O5' C41' 1.330(6)
O6' C60' 1.319(6)
C1' C10' 1.402(7)
C1' C2' 1.414(7)
C2' C3' 1.374(8)
C3' C4' 1.360(9)
C4' C9' 1.431(8)
C4' C5' 1.456(8)
C5' C6' 1.354(10)
C6' C7' 1.436(10)
C7' C8' 1.373(8)
C8' C9' 1.421(8)
C9' C10' 1.415(8)
C10' C11' 1.521(7)
C11' C20' 1.377(8)
C11' C12' 1.416(7)
C12' C17' 1.394(8)
C12' C13' 1.432(8)
C13' C14' 1.369(8)
C14' C15' 1.402(11)
C15' C16' 1.361(11)
C16' C17' 1.470(9)
C17' C18' 1.386(10)
C18' C19' 1.358(9)
C19' C20' 1.421(8)
C21' C30' 1.375(8)
C21' C22' 1.433(8)
C22' C23' 1.400(9)
C23' C24' 1.388(9)
C24' C25' 1.411(9)
C24' C29' 1.430(8)
C25' C26' 1.343(11)
C26' C27' 1.396(11)
C27' C28' 1.381(9)
C28' C29' 1.428(8)
C29' C30' 1.420(7)
C30' C31' 1.515(7)
C31' C40' 1.412(7)
C31' C32' 1.425(7)
C32' C33' 1.427(8)
C32' C37' 1.426(8)
C33' C34' 1.337(9)
C34' C35' 1.453(11)
C35' C36' 1.346(11)
C36' C37' 1.427(10)
C37' C38' 1.395(10)
C38' C39' 1.350(9)
C39' C40' 1.412(7)
C41' C50' 1.411(7)
C41' C42' 1.428(7)
C42' C43' 1.358(8)
C43' C44' 1.405(9)
C44' C49' 1.435(7)
C44' C45' 1.440(7)
C45' C46' 1.392(10)
C46' C47' 1.375(10)
C47' C48' 1.366(8)
C48' C49' 1.424(8)
C49' C50' 1.434(7)
C50' C51' 1.483(7)
C51' C60' 1.400(7)
C51' C52' 1.441(7)
C52' C53' 1.423(8)
C52' C57' 1.429(7)
C53' C54' 1.349(7)
C54' C55' 1.389(9)
C55' C56' 1.360(10)
C56' C57' 1.436(8)
C57' C58' 1.391(7)
C58' C59' 1.367(7)
C59' C60' 1.417(7)
N1' C61' 1.309(7)
N2' C61' 1.308(7)
N2' C64' 1.467(7)
N2' C65' 1.489(8)
N3' C61' 1.365(7)
N3' C62' 1.465(7)
N3' C63' 1.507(7)
N4' C66' 1.328(7)
N5' C66' 1.347(8)
N5' C68' 1.454(8)
N5' C67' 1.461(9)
N6' C66' 1.328(7)
N6' C69' 1.450(8)
N6' C70' 1.474(8)
N7' C71' 1.295(7)
N8' C71' 1.343(7)
N8' C75' 1.439(8)
N8' C74' 1.485(8)
N9' C71' 1.358(7)
N9' C72' 1.457(7)
N9' C73' 1.468(7)
O7 C79 1.426(11)
O7 C76 1.476(11)
C76 C77 1.487(13)
C77 C78 1.503(14)
C78 C79 1.474(14)

loop_
_geom_hbond_atom_site_label_D
_geom_hbond_atom_site_label_H
_geom_hbond_atom_site_label_A
_geom_hbond_distance_DH
_geom_hbond_distance_HA
_geom_hbond_distance_DA
_geom_hbond_angle_DHA
N1 H1a O1 0.86 1.96 2.748(6) 152.4
N1 H1b O6 0.86 1.99 2.748(6) 147.2
N4 H4a O2 0.86 2.03 2.800(6) 148.0
N4 H4b O3 0.86 1.97 2.754(6) 151.7
N7 H7a O5 0.86 1.98 2.771(6) 153.3
N7 H7b O4 0.86 2.01 2.763(5) 146.4
N1' H1a' O1' 0.86 1.99 2.802(5) 155.9
N1' H1b' O6' 0.86 2.00 2.750(6) 145.0
N4' H4a' O3' 0.86 2.00 2.790(6) 151.8
N4' H4b' O2' 0.86 2.01 2.765(6) 146.6
N7' H7a' O4' 0.86 2.02 2.771(6) 145.4
N7' H7b' O5' 0.86 1.99 2.798(6) 156.0

loop_
_platon_squeeze_void_nr
_platon_squeeze_void_average_x
_platon_squeeze_void_average_y
_platon_squeeze_void_average_z
_platon_squeeze_void_volume
_platon_squeeze_void_count_electrons
_platon_squeeze_void_content
1 0.721 0.000 0.000 291 65 ' '
2 0.500 0.004 0.250 23 1 ' '
3 0.279 0.000 0.500 291 66 ' '
4 0.500 -0.004 0.750 24 1 ' '
5 0.717 0.006 0.639 7 1 ' '
6 0.283 0.006 0.861 7 1 ' '
7 0.331 0.223 0.250 1141 277 ' '
8 0.616 0.277 0.750 1141 277 ' '
9 0.779 0.500 0.500 291 66 ' '
10 0.221 0.500 1.000 291 65 ' '
11 1.000 0.496 0.750 24 1 ' '
12 0.783 0.494 0.139 7 1 ' '
13 0.217 0.494 0.361 7 1 ' '
14 1.000 0.504 0.250 23 1 ' '
15 0.217 0.506 0.639 7 1 ' '
16 0.783 0.506 0.861 7 1 ' '
17 0.831 0.723 0.250 1141 277 ' '
18 0.116 0.777 0.750 1141 277 ' '
19 0.283 0.994 0.139 7 1 ' '
20 0.717 0.994 0.361 7 1 ' '
